data_4080965
loop_
_publ_author_name
'Li, Tingting'
'Nishiura, Masayoshi'
'Cheng, Jianhua'
'Zhang, Wenxiong'
'Li, Yang'
'Hou, Zhaomin'

_publ_section_title
;
 Hydrogenolysis and Protonation of Polymetallic Lutetium Methylidene and
 Methyl Complexes
;
_journal_issue 15
_journal_name_full Organometallics
_journal_page_first 4142
_journal_paper_doi 10.1021/om4002999
_journal_volume 32
_journal_year 2013
_chemical_formula_moiety 'C52 H100 Lu4 Si4'
_chemical_formula_sum 'C52 H100 Lu4 Si4'
_chemical_formula_weight 1537.56
_chemical_name_common Cp'4Lu4H4Me4
_chemical_name_systematic
; 
 ? 
;
_space_group_IT_number 15
_symmetry_cell_setting monoclinic
_symmetry_space_group_name_Hall '-C 2yc'
_symmetry_space_group_name_H-M 'C 1 2/c 1'
_atom_sites_solution_hydrogens geom
_atom_sites_solution_primary direct
_atom_sites_solution_secondary difmap
_audit_creation_method SHELXL-97
_cell_angle_alpha 90.00
_cell_angle_beta 93.394(2)
_cell_angle_gamma 90.00
_cell_formula_units_Z 8
_cell_length_a 23.104(4)
_cell_length_b 12.656(2)
_cell_length_c 40.687(8)
_cell_measurement_reflns_used 488
_cell_measurement_temperature 173(2)
_cell_measurement_theta_max 25
_cell_measurement_theta_min 2
_cell_volume 11876(4)
_computing_structure_refinement 'SHELXL-97 (Sheldrick, 1997)'
_computing_structure_solution 'SHELXS-97 (Sheldrick, 1990)'
_diffrn_ambient_temperature 173(2)
_diffrn_measured_fraction_theta_full 0.996
_diffrn_measured_fraction_theta_max 0.996
_diffrn_measurement_device_type CCD
_diffrn_radiation_monochromator graphite
_diffrn_radiation_source 'fine-focus sealed tube'
_diffrn_radiation_type MoK\a
_diffrn_radiation_wavelength 0.71073
_diffrn_reflns_av_R_equivalents 0.0390
_diffrn_reflns_av_sigmaI/netI 0.0443
_diffrn_reflns_limit_h_max 25
_diffrn_reflns_limit_h_min -27
_diffrn_reflns_limit_k_max 15
_diffrn_reflns_limit_k_min -14
_diffrn_reflns_limit_l_max 48
_diffrn_reflns_limit_l_min -47
_diffrn_reflns_number 30525
_diffrn_reflns_theta_full 25.00
_diffrn_reflns_theta_max 25.00
_diffrn_reflns_theta_min 1.77
_exptl_absorpt_coefficient_mu 6.703
_exptl_absorpt_correction_T_max 0.1524
_exptl_absorpt_correction_T_min 0.1345
_exptl_absorpt_correction_type multi-scan
_exptl_absorpt_process_details SADABS
_exptl_crystal_colour colorless
_exptl_crystal_density_diffrn 1.720
_exptl_crystal_density_method 'not measured'
_exptl_crystal_description prism
_exptl_crystal_F_000 6016
_exptl_crystal_size_max 0.50
_exptl_crystal_size_mid 0.48
_exptl_crystal_size_min 0.45
_refine_diff_density_max 1.628
_refine_diff_density_min -1.090
_refine_diff_density_rms 0.154
_refine_ls_extinction_method none
_refine_ls_goodness_of_fit_ref 1.207
_refine_ls_hydrogen_treatment mixed
_refine_ls_matrix_type full
_refine_ls_number_parameters 591
_refine_ls_number_reflns 10420
_refine_ls_number_restraints 12
_refine_ls_restrained_S_all 1.206
_refine_ls_R_factor_all 0.0436
_refine_ls_R_factor_gt 0.0395
_refine_ls_shift/su_max 0.006
_refine_ls_shift/su_mean 0.000
_refine_ls_structure_factor_coef Fsqd
_refine_ls_weighting_details 'calc w=1/[\s^2^(Fo^2^)+(0.0000P)^2^+157.6310P] where P=(Fo^2^+2Fc^2^)/3'
_refine_ls_weighting_scheme calc
_refine_ls_wR_factor_gt 0.0823
_refine_ls_wR_factor_ref 0.0837
_reflns_number_gt 9677
_reflns_number_total 10420
_reflns_threshold_expression >2sigma(I)
_cod_data_source_file om4002999_si_001.cif
_cod_data_source_block 3
_cod_original_sg_symbol_H-M C2/c
_cod_database_code 4080965

loop_
_symmetry_equiv_pos_as_xyz
'x, y, z'
'-x, y, -z+1/2'
'x+1/2, y+1/2, z'
'-x+1/2, y+1/2, -z+1/2'
'-x, -y, -z'
'x, -y, z-1/2'
'-x+1/2, -y+1/2, -z'
'x+1/2, -y+1/2, z-1/2'

loop_
_atom_site_label
_atom_site_type_symbol
_atom_site_fract_x
_atom_site_fract_y
_atom_site_fract_z
_atom_site_U_iso_or_equiv
_atom_site_adp_type
_atom_site_occupancy
_atom_site_symmetry_multiplicity
_atom_site_calc_flag
_atom_site_refinement_flags
Lu1 Lu 0.826613(12) 1.04144(2) 0.578422(7) 0.01811(8) Uani 1 1 d .
Lu2 Lu 0.906863(13) 0.83757(2) 0.617390(7) 0.02089(8) Uani 1 1 d .
Lu3 Lu 0.961825(12) 1.09334(2) 0.608006(7) 0.01935(8) Uani 1 1 d .
Lu4 Lu 0.855237(13) 1.06116(2) 0.660138(7) 0.02030(8) Uani 1 1 d .
Si1 Si 0.66187(9) 0.96103(18) 0.55260(6) 0.0314(5) Uani 1 1 d .
Si2 Si 0.98818(9) 0.66145(17) 0.68390(6) 0.0300(5) Uani 1 1 d .
Si3 Si 1.13651(9) 1.08167(17) 0.62322(5) 0.0262(5) Uani 1 1 d .
Si4 Si 0.76427(11) 0.97042(19) 0.73866(6) 0.0365(5) Uani 1 1 d .
C1 C 0.8159(4) 0.8464(7) 0.5833(2) 0.043(2) Uani 1 1 d D
C2 C 0.9216(4) 1.0200(7) 0.5544(2) 0.037(2) Uani 1 1 d D
C3 C 0.8581(4) 0.8658(7) 0.6696(2) 0.038(2) Uani 1 1 d D
C4 C 0.9607(4) 1.0786(7) 0.6684(2) 0.0350(19) Uani 1 1 d D
C5 C 0.7276(3) 1.0444(5) 0.54627(17) 0.0208(15) Uani 1 1 d .
C6 C 0.7691(3) 1.0326(6) 0.52177(17) 0.0233(16) Uani 1 1 d .
C7 C 0.8015(3) 1.1262(6) 0.52035(17) 0.0235(16) Uani 1 1 d .
C8 C 0.7805(3) 1.1986(6) 0.54406(18) 0.0244(16) Uani 1 1 d .
C9 C 0.7355(3) 1.1479(6) 0.55922(18) 0.0240(16) Uani 1 1 d .
C10 C 0.7759(3) 0.9402(7) 0.4990(2) 0.0337(19) Uani 1 1 d .
H15A H 0.7489 0.8840 0.5045 0.050 Uiso 1 1 calc R
H15B H 0.8157 0.9135 0.5016 0.050 Uiso 1 1 calc R
H15C H 0.7675 0.9628 0.4762 0.050 Uiso 1 1 calc R
C11 C 0.8436(3) 1.1529(7) 0.49503(19) 0.0316(18) Uani 1 1 d .
H16A H 0.8603 1.2228 0.4998 0.047 Uiso 1 1 calc R
H16B H 0.8234 1.1535 0.4732 0.047 Uiso 1 1 calc R
H16C H 0.8745 1.1000 0.4956 0.047 Uiso 1 1 calc R
C12 C 0.8010(3) 1.3108(6) 0.5486(2) 0.0309(18) Uani 1 1 d .
H17A H 0.8333 1.3238 0.5346 0.046 Uiso 1 1 calc R
H17B H 0.8140 1.3222 0.5717 0.046 Uiso 1 1 calc R
H17C H 0.7691 1.3593 0.5425 0.046 Uiso 1 1 calc R
C13 C 0.6983(4) 1.1998(6) 0.5843(2) 0.0349(19) Uani 1 1 d .
H18A H 0.6698 1.1488 0.5915 0.052 Uiso 1 1 calc R
H18B H 0.6781 1.2608 0.5741 0.052 Uiso 1 1 calc R
H18C H 0.7231 1.2233 0.6033 0.052 Uiso 1 1 calc R
C14 C 0.6002(4) 1.0252(9) 0.5289(3) 0.068(3) Uani 1 1 d .
H19A H 0.5648 0.9842 0.5315 0.102 Uiso 1 1 calc R
H19B H 0.6084 1.0280 0.5056 0.102 Uiso 1 1 calc R
H19C H 0.5950 1.0970 0.5372 0.102 Uiso 1 1 calc R
C15 C 0.6672(4) 0.8229(7) 0.5370(3) 0.051(3) Uani 1 1 d .
H20A H 0.6994 0.7866 0.5490 0.077 Uiso 1 1 calc R
H20B H 0.6741 0.8242 0.5135 0.077 Uiso 1 1 calc R
H20C H 0.6309 0.7853 0.5403 0.077 Uiso 1 1 calc R
C16 C 0.6439(4) 0.9501(8) 0.5966(2) 0.052(3) Uani 1 1 d .
H21A H 0.6763 0.9166 0.6093 0.079 Uiso 1 1 calc R
H21B H 0.6089 0.9072 0.5981 0.079 Uiso 1 1 calc R
H21C H 0.6372 1.0208 0.6054 0.079 Uiso 1 1 calc R
C17 C 0.9577(3) 0.6720(6) 0.64028(19) 0.0268(16) Uani 1 1 d .
C18 C 0.9915(3) 0.7053(6) 0.6132(2) 0.0309(18) Uani 1 1 d .
C19 C 0.9572(4) 0.6917(6) 0.5838(2) 0.038(2) Uani 1 1 d .
C20 C 0.9030(4) 0.6464(6) 0.5914(2) 0.0345(19) Uani 1 1 d .
C21 C 0.9042(3) 0.6340(6) 0.62536(19) 0.0260(17) Uani 1 1 d .
C22 C 1.0534(4) 0.7381(8) 0.6155(3) 0.049(2) Uani 1 1 d .
H27A H 1.0673 0.7417 0.6387 0.074 Uiso 1 1 calc R
H27B H 1.0571 0.8078 0.6054 0.074 Uiso 1 1 calc R
H27C H 1.0765 0.6865 0.6040 0.074 Uiso 1 1 calc R
C23 C 0.9753(5) 0.7156(9) 0.5494(2) 0.065(3) Uani 1 1 d .
H28A H 1.0143 0.7462 0.5507 0.098 Uiso 1 1 calc R
H28B H 0.9480 0.7659 0.5387 0.098 Uiso 1 1 calc R
H28C H 0.9754 0.6501 0.5366 0.098 Uiso 1 1 calc R
C24 C 0.8585(5) 0.6035(8) 0.5668(3) 0.065(3) Uani 1 1 d .
H29A H 0.8682 0.6240 0.5446 0.097 Uiso 1 1 calc R
H29B H 0.8203 0.6321 0.5713 0.097 Uiso 1 1 calc R
H29C H 0.8576 0.5263 0.5684 0.097 Uiso 1 1 calc R
C25 C 0.8556(4) 0.5796(7) 0.6429(2) 0.044(2) Uani 1 1 d .
H30A H 0.8651 0.5795 0.6667 0.066 Uiso 1 1 calc R
H30B H 0.8514 0.5067 0.6350 0.066 Uiso 1 1 calc R
H30C H 0.8192 0.6178 0.6382 0.066 Uiso 1 1 calc R
C26 C 1.0463(4) 0.5606(8) 0.6860(3) 0.059(3) Uani 1 1 d .
H31A H 1.0763 0.5803 0.6711 0.088 Uiso 1 1 calc R
H31B H 1.0299 0.4918 0.6794 0.088 Uiso 1 1 calc R
H31C H 1.0634 0.5562 0.7085 0.088 Uiso 1 1 calc R
C27 C 0.9336(4) 0.6189(8) 0.7128(2) 0.053(3) Uani 1 1 d .
H32A H 0.9020 0.6705 0.7125 0.079 Uiso 1 1 calc R
H32B H 0.9519 0.6140 0.7351 0.079 Uiso 1 1 calc R
H32C H 0.9181 0.5496 0.7060 0.079 Uiso 1 1 calc R
C28 C 1.0182(5) 0.7902(8) 0.6998(2) 0.056(3) Uani 1 1 d .
H33A H 1.0476 0.8155 0.6853 0.084 Uiso 1 1 calc R
H33B H 1.0358 0.7803 0.7220 0.084 Uiso 1 1 calc R
H33C H 0.9868 0.8422 0.7003 0.084 Uiso 1 1 calc R
C29 C 1.0700(3) 1.1503(6) 0.60642(17) 0.0209(15) Uani 1 1 d .
C30 C 1.0420(3) 1.2333(6) 0.62417(18) 0.0250(16) Uani 1 1 d .
C31 C 1.0028(3) 1.2859(6) 0.60184(19) 0.0249(16) Uani 1 1 d .
C32 C 1.0053(3) 1.2397(6) 0.57081(18) 0.0266(17) Uani 1 1 d .
C33 C 1.0461(3) 1.1570(6) 0.57324(18) 0.0247(16) Uani 1 1 d .
C34 C 1.0578(3) 1.2695(6) 0.65880(19) 0.0319(18) Uani 1 1 d .
H39A H 1.0857 1.2199 0.6694 0.048 Uiso 1 1 calc R
H39B H 1.0229 1.2719 0.6713 0.048 Uiso 1 1 calc R
H39C H 1.0752 1.3400 0.6583 0.048 Uiso 1 1 calc R
C35 C 0.9679(4) 1.3839(6) 0.6098(2) 0.039(2) Uani 1 1 d .
H40A H 0.9735 1.3996 0.6334 0.059 Uiso 1 1 calc R
H40B H 0.9267 1.3710 0.6042 0.059 Uiso 1 1 calc R
H40C H 0.9812 1.4440 0.5971 0.059 Uiso 1 1 calc R
C36 C 0.9756(4) 1.2811(7) 0.5394(2) 0.038(2) Uani 1 1 d .
H41A H 0.9842 1.2346 0.5211 0.057 Uiso 1 1 calc R
H41B H 0.9896 1.3525 0.5351 0.057 Uiso 1 1 calc R
H41C H 0.9336 1.2831 0.5416 0.057 Uiso 1 1 calc R
C37 C 1.0630(4) 1.0902(7) 0.5443(2) 0.0359(19) Uani 1 1 d .
H42A H 1.0920 1.0377 0.5519 0.054 Uiso 1 1 calc R
H42B H 1.0794 1.1357 0.5277 0.054 Uiso 1 1 calc R
H42C H 1.0286 1.0540 0.5346 0.054 Uiso 1 1 calc R
C38 C 1.1921(4) 1.1827(8) 0.6364(3) 0.056(3) Uani 1 1 d .
H43A H 1.2273 1.1472 0.6453 0.084 Uiso 1 1 calc R
H43B H 1.1768 1.2281 0.6534 0.084 Uiso 1 1 calc R
H43C H 1.2013 1.2259 0.6174 0.084 Uiso 1 1 calc R
C39 C 1.1707(4) 0.9978(8) 0.5923(2) 0.048(2) Uani 1 1 d .
H44A H 1.2054 0.9638 0.6025 0.072 Uiso 1 1 calc R
H44B H 1.1816 1.0418 0.5738 0.072 Uiso 1 1 calc R
H44C H 1.1431 0.9434 0.5842 0.072 Uiso 1 1 calc R
C40 C 1.1237(4) 0.9955(8) 0.6588(2) 0.048(2) Uani 1 1 d .
H45A H 1.1601 0.9619 0.6665 0.072 Uiso 1 1 calc R
H45B H 1.0952 0.9410 0.6521 0.072 Uiso 1 1 calc R
H45C H 1.1088 1.0380 0.6765 0.072 Uiso 1 1 calc R
C41 C 0.7993(3) 1.0735(6) 0.71312(18) 0.0274(17) Uani 1 1 d .
C42 C 0.7680(3) 1.1397(7) 0.68955(18) 0.0308(18) Uani 1 1 d .
C43 C 0.8018(4) 1.2259(6) 0.6821(2) 0.0332(19) Uani 1 1 d .
C44 C 0.8553(4) 1.2192(6) 0.7017(2) 0.0341(19) Uani 1 1 d .
C45 C 0.8533(3) 1.1251(7) 0.72055(19) 0.0319(18) Uani 1 1 d .
C46 C 0.7058(3) 1.1256(8) 0.6770(2) 0.039(2) Uani 1 1 d .
H51A H 0.6952 1.1818 0.6612 0.058 Uiso 1 1 calc R
H51B H 0.6805 1.1292 0.6955 0.058 Uiso 1 1 calc R
H51C H 0.7012 1.0567 0.6662 0.058 Uiso 1 1 calc R
C47 C 0.7855(4) 1.3165(7) 0.6595(2) 0.047(2) Uani 1 1 d .
H52A H 0.8180 1.3660 0.6591 0.070 Uiso 1 1 calc R
H52B H 0.7516 1.3529 0.6675 0.070 Uiso 1 1 calc R
H52C H 0.7762 1.2895 0.6372 0.070 Uiso 1 1 calc R
C48 C 0.9012(4) 1.3031(7) 0.7044(3) 0.053(3) Uani 1 1 d .
H53A H 0.8918 1.3588 0.6882 0.079 Uiso 1 1 calc R
H53B H 0.9389 1.2719 0.7001 0.079 Uiso 1 1 calc R
H53C H 0.9029 1.3333 0.7266 0.079 Uiso 1 1 calc R
C49 C 0.8989(4) 1.0924(9) 0.7470(2) 0.048(2) Uani 1 1 d .
H54A H 0.8877 1.0249 0.7566 0.072 Uiso 1 1 calc R
H54B H 0.9019 1.1465 0.7642 0.072 Uiso 1 1 calc R
H54C H 0.9364 1.0846 0.7372 0.072 Uiso 1 1 calc R
C50 C 0.8150(5) 0.8706(8) 0.7581(2) 0.052(3) Uani 1 1 d .
H55A H 0.8333 0.8307 0.7408 0.077 Uiso 1 1 calc R
H55B H 0.7934 0.8220 0.7715 0.077 Uiso 1 1 calc R
H55C H 0.8449 0.9066 0.7720 0.077 Uiso 1 1 calc R
C51 C 0.7292(6) 1.0456(9) 0.7715(3) 0.072(4) Uani 1 1 d .
H56A H 0.7026 1.0981 0.7613 0.108 Uiso 1 1 calc R
H56B H 0.7590 1.0814 0.7855 0.108 Uiso 1 1 calc R
H56C H 0.7075 0.9967 0.7848 0.108 Uiso 1 1 calc R
C52 C 0.7082(5) 0.8902(9) 0.7147(3) 0.070(3) Uani 1 1 d .
H57A H 0.7243 0.8642 0.6945 0.104 Uiso 1 1 calc R
H57B H 0.6742 0.9343 0.7091 0.104 Uiso 1 1 calc R
H57C H 0.6967 0.8301 0.7281 0.104 Uiso 1 1 calc R
H1 H 0.885(4) 0.993(7) 0.617(2) 0.050 Uiso 1 1 d .
H2 H 0.876(4) 1.159(7) 0.612(2) 0.050 Uiso 1 1 d .
H3 H 0.982(4) 0.931(7) 0.612(2) 0.050 Uiso 1 1 d .
H4 H 0.794(4) 1.050(7) 0.625(2) 0.050 Uiso 1 1 d .
H8B H 0.973(4) 1.137(5) 0.6840(17) 0.050 Uiso 1 1 d D
H8A H 0.9995(18) 1.049(7) 0.664(2) 0.050 Uiso 1 1 d D
H8C H 0.953(4) 1.016(4) 0.6828(18) 0.050 Uiso 1 1 d D
H6B H 0.929(4) 1.073(5) 0.5368(16) 0.050 Uiso 1 1 d D
H7A H 0.863(4) 0.7880(16) 0.673(2) 0.050 Uiso 1 1 d D
H7B H 0.8164(13) 0.850(7) 0.664(2) 0.050 Uiso 1 1 d D
H5C H 0.815(4) 0.784(4) 0.5982(18) 0.050 Uiso 1 1 d D
H5B H 0.7762(17) 0.877(7) 0.585(2) 0.050 Uiso 1 1 d D
H5A H 0.817(4) 0.824(7) 0.5597(8) 0.050 Uiso 1 1 d D
H6A H 0.959(2) 0.985(7) 0.562(2) 0.050 Uiso 1 1 d D
H7C H 0.876(4) 0.881(7) 0.6922(9) 0.050 Uiso 1 1 d D
H6C H 0.897(3) 0.965(5) 0.543(2) 0.050 Uiso 1 1 d D

loop_
_atom_site_aniso_label
_atom_site_aniso_U_11
_atom_site_aniso_U_22
_atom_site_aniso_U_33
_atom_site_aniso_U_23
_atom_site_aniso_U_13
_atom_site_aniso_U_12
Lu1 0.01698(15) 0.01756(16) 0.01991(15) 0.00192(12) 0.00209(11) 0.00220(11)
Lu2 0.02192(16) 0.01879(16) 0.02201(16) 0.00066(12) 0.00188(12) 0.00418(12)
Lu3 0.01705(15) 0.01950(16) 0.02173(16) 0.00187(12) 0.00296(11) -0.00053(12)
Lu4 0.02249(16) 0.01921(16) 0.01971(15) 0.00049(12) 0.00553(12) 0.00139(12)
Si1 0.0233(11) 0.0269(12) 0.0442(13) 0.0029(10) 0.0041(9) -0.0042(9)
Si2 0.0316(12) 0.0231(12) 0.0344(12) 0.0019(9) -0.0064(9) 0.0032(9)
Si3 0.0220(10) 0.0257(12) 0.0309(11) 0.0015(9) 0.0019(9) 0.0033(9)
Si4 0.0448(14) 0.0332(13) 0.0332(12) 0.0032(10) 0.0173(10) -0.0040(11)
C1 0.043(5) 0.032(5) 0.052(6) 0.006(4) -0.005(5) 0.004(4)
C2 0.035(5) 0.037(5) 0.040(5) 0.001(4) 0.002(4) -0.001(4)
C3 0.055(6) 0.026(5) 0.033(5) -0.002(4) 0.015(4) -0.001(4)
C4 0.030(4) 0.041(5) 0.034(5) 0.001(4) -0.004(4) -0.001(4)
C5 0.021(4) 0.018(4) 0.024(4) 0.005(3) -0.002(3) -0.001(3)
C6 0.021(4) 0.026(4) 0.023(4) 0.001(3) 0.000(3) 0.003(3)
C7 0.021(4) 0.028(4) 0.021(4) 0.002(3) -0.002(3) -0.001(3)
C8 0.022(4) 0.023(4) 0.027(4) 0.003(3) -0.004(3) 0.004(3)
C9 0.021(4) 0.025(4) 0.026(4) 0.005(3) -0.001(3) 0.005(3)
C10 0.025(4) 0.041(5) 0.036(4) -0.013(4) 0.003(3) -0.004(4)
C11 0.026(4) 0.039(5) 0.029(4) 0.009(4) 0.000(3) -0.007(4)
C12 0.028(4) 0.019(4) 0.046(5) 0.000(3) 0.001(4) 0.001(3)
C13 0.038(5) 0.024(4) 0.044(5) 0.002(4) 0.012(4) 0.008(4)
C14 0.026(5) 0.055(7) 0.119(10) 0.018(7) -0.017(6) -0.005(5)
C15 0.046(6) 0.038(6) 0.068(7) -0.002(5) -0.002(5) -0.014(4)
C16 0.059(6) 0.041(6) 0.060(6) 0.003(5) 0.030(5) -0.007(5)
C17 0.029(4) 0.018(4) 0.033(4) 0.001(3) 0.001(3) 0.006(3)
C18 0.022(4) 0.025(4) 0.046(5) 0.001(4) 0.011(3) 0.008(3)
C19 0.062(6) 0.024(4) 0.028(4) -0.005(3) 0.006(4) 0.016(4)
C20 0.043(5) 0.026(5) 0.033(5) -0.007(4) -0.006(4) 0.011(4)
C21 0.024(4) 0.018(4) 0.036(4) -0.004(3) -0.003(3) 0.001(3)
C22 0.035(5) 0.041(6) 0.075(7) 0.005(5) 0.024(5) 0.005(4)
C23 0.101(9) 0.059(7) 0.039(6) -0.005(5) 0.028(6) 0.025(7)
C24 0.092(9) 0.037(6) 0.062(7) -0.018(5) -0.029(6) 0.009(6)
C25 0.032(5) 0.036(5) 0.063(6) 0.011(4) -0.004(4) -0.004(4)
C26 0.050(6) 0.055(7) 0.067(7) -0.001(5) -0.021(5) 0.022(5)
C27 0.059(6) 0.052(6) 0.046(6) 0.010(5) -0.005(5) -0.006(5)
C28 0.076(7) 0.041(6) 0.048(6) -0.001(5) -0.022(5) -0.007(5)
C29 0.019(3) 0.022(4) 0.023(4) 0.001(3) 0.007(3) 0.001(3)
C30 0.019(4) 0.024(4) 0.032(4) 0.001(3) 0.003(3) -0.004(3)
C31 0.021(4) 0.020(4) 0.034(4) 0.001(3) 0.001(3) -0.005(3)
C32 0.019(4) 0.032(4) 0.029(4) 0.008(3) 0.005(3) -0.008(3)
C33 0.019(4) 0.026(4) 0.030(4) 0.003(3) 0.007(3) -0.010(3)
C34 0.032(4) 0.028(4) 0.036(5) -0.012(4) 0.001(3) -0.006(3)
C35 0.031(4) 0.025(5) 0.061(6) 0.009(4) -0.002(4) 0.009(4)
C36 0.034(5) 0.037(5) 0.043(5) 0.019(4) 0.000(4) -0.006(4)
C37 0.037(5) 0.042(5) 0.030(4) 0.000(4) 0.011(4) -0.001(4)
C38 0.031(5) 0.054(7) 0.081(8) -0.004(6) -0.008(5) 0.000(4)
C39 0.052(6) 0.050(6) 0.044(5) -0.001(5) 0.014(4) 0.029(5)
C40 0.044(5) 0.053(6) 0.047(6) 0.013(5) 0.002(4) 0.010(5)
C41 0.032(4) 0.024(4) 0.027(4) -0.004(3) 0.012(3) 0.001(3)
C42 0.035(4) 0.036(5) 0.022(4) -0.001(3) 0.010(3) 0.010(4)
C43 0.046(5) 0.022(4) 0.032(4) 0.003(3) 0.010(4) 0.009(4)
C44 0.044(5) 0.027(5) 0.033(4) -0.012(4) 0.014(4) -0.006(4)
C45 0.037(5) 0.035(5) 0.024(4) -0.006(3) 0.003(3) -0.004(4)
C46 0.034(5) 0.051(6) 0.032(5) 0.005(4) 0.008(4) 0.009(4)
C47 0.066(6) 0.025(5) 0.050(6) 0.005(4) 0.017(5) 0.010(4)
C48 0.065(7) 0.034(5) 0.063(7) -0.018(5) 0.020(5) -0.021(5)
C49 0.048(5) 0.074(7) 0.023(4) -0.002(4) 0.002(4) -0.014(5)
C50 0.085(8) 0.038(6) 0.033(5) 0.007(4) 0.009(5) -0.002(5)
C51 0.109(10) 0.056(7) 0.056(7) 0.018(5) 0.055(7) 0.026(7)
C52 0.052(6) 0.052(7) 0.105(10) 0.004(6) 0.009(6) -0.019(5)

loop_
_atom_type_symbol
_atom_type_description
_atom_type_scat_dispersion_real
_atom_type_scat_dispersion_imag
_atom_type_scat_source
C C 0.0033 0.0016 'International Tables Vol C Tables 4.2.6.8 and 6.1.1.4'
H H 0.0000 0.0000 'International Tables Vol C Tables 4.2.6.8 and 6.1.1.4'
Si Si 0.0817 0.0704 'International Tables Vol C Tables 4.2.6.8 and 6.1.1.4'
Lu Lu -0.4720 5.8584 'International Tables Vol C Tables 4.2.6.8 and 6.1.1.4'

loop_
_geom_angle_atom_site_label_1
_geom_angle_atom_site_label_2
_geom_angle_atom_site_label_3
_geom_angle
C2 Lu1 C1 91.0(3)
C2 Lu1 C5 125.8(3)
C1 Lu1 C5 88.0(3)
C2 Lu1 C9 131.7(3)
C1 Lu1 C9 117.3(3)
C5 Lu1 C9 32.0(2)
C2 Lu1 C6 93.6(3)
C1 Lu1 C6 88.8(3)
C5 Lu1 C6 32.2(2)
C9 Lu1 C6 52.3(2)
C2 Lu1 C8 102.4(3)
C1 Lu1 C8 139.1(3)
C5 Lu1 C8 52.8(2)
C9 Lu1 C8 31.1(2)
C6 Lu1 C8 52.3(2)
C2 Lu1 C7 81.0(3)
C1 Lu1 C7 117.3(3)
C5 Lu1 C7 52.7(2)
C9 Lu1 C7 51.8(2)
C6 Lu1 C7 31.2(2)
C8 Lu1 C7 31.7(2)
C2 Lu1 Lu3 48.1(2)
C1 Lu1 Lu3 105.1(2)
C5 Lu1 Lu3 164.85(15)
C9 Lu1 Lu3 137.21(17)
C6 Lu1 Lu3 138.27(16)
C8 Lu1 Lu3 112.59(16)
C7 Lu1 Lu3 113.26(15)
C2 Lu1 Lu4 105.8(2)
C1 Lu1 Lu4 90.6(2)
C5 Lu1 Lu4 128.34(16)
C9 Lu1 Lu4 111.71(16)
C6 Lu1 Lu4 160.54(16)
C8 Lu1 Lu4 121.42(16)
C7 Lu1 Lu4 151.53(17)
Lu3 Lu1 Lu4 60.306(9)
C2 Lu1 Lu2 68.9(2)
C1 Lu1 Lu2 44.4(2)
C5 Lu1 Lu2 132.33(16)
C9 Lu1 Lu2 157.24(17)
C6 Lu1 Lu2 126.88(16)
C8 Lu1 Lu2 171.24(16)
C7 Lu1 Lu2 142.24(16)
Lu3 Lu1 Lu2 61.554(12)
Lu4 Lu1 Lu2 62.539(10)
C2 Lu1 H1 74(2)
C1 Lu1 H1 74(2)
C5 Lu1 H1 154(2)
C9 Lu1 H1 148(2)
C6 Lu1 H1 158(2)
C8 Lu1 H1 147(2)
C7 Lu1 H1 153(2)
Lu3 Lu1 H1 41(2)
Lu4 Lu1 H1 37(2)
Lu2 Lu1 H1 32(2)
C2 Lu1 H2 83(2)
C1 Lu1 H2 130(2)
C5 Lu1 H2 134(2)
C9 Lu1 H2 102(2)
C6 Lu1 H2 141(2)
C8 Lu1 H2 90(2)
C7 Lu1 H2 110(2)
Lu3 Lu1 H2 40(2)
Lu4 Lu1 H2 45(2)
Lu2 Lu1 H2 89(2)
H1 Lu1 H2 57(3)
C2 Lu1 H4 138(2)
C1 Lu1 H4 86(2)
C5 Lu1 H4 96(2)
C9 Lu1 H4 85(2)
C6 Lu1 H4 128(2)
C8 Lu1 H4 107(2)
C7 Lu1 H4 137(2)
Lu3 Lu1 H4 92(2)
Lu4 Lu1 H4 32(2)
Lu2 Lu1 H4 80(2)
H1 Lu1 H4 65(3)
H2 Lu1 H4 67(3)
C2 Lu1 H5B 113.3(8)
C1 Lu1 H5B 23.5(4)
C5 Lu1 H5B 69.3(14)
C9 Lu1 H5B 95.3(9)
C6 Lu1 H5B 80(2)
C8 Lu1 H5B 122.0(14)
C7 Lu1 H5B 112(2)
Lu3 Lu1 H5B 125.3(13)
Lu4 Lu1 H5B 91(2)
Lu2 Lu1 H5B 63.9(11)
H1 Lu1 H5B 88(3)
H2 Lu1 H5B 137(3)
H4 Lu1 H5B 75(3)
C2 Lu1 H6C 23.5(4)
C1 Lu1 H6C 74.0(16)
C5 Lu1 H6C 108.0(13)
C9 Lu1 H6C 126(2)
C6 Lu1 H6C 77.3(16)
C8 Lu1 H6C 104(2)
C7 Lu1 H6C 75(2)
Lu3 Lu1 H6C 69.6(9)
Lu4 Lu1 H6C 121.1(18)
Lu2 Lu1 H6C 68(2)
H1 Lu1 H6C 85(3)
H2 Lu1 H6C 107(2)
H4 Lu1 H6C 148(3)
H5B Lu1 H6C 93.6(17)
C1 Lu2 C3 93.5(3)
C1 Lu2 C17 127.2(3)
C3 Lu2 C17 91.6(3)
C1 Lu2 C18 128.2(3)
C3 Lu2 C18 122.1(3)
C17 Lu2 C18 32.8(2)
C1 Lu2 C21 95.2(3)
C3 Lu2 C21 91.2(3)
C17 Lu2 C21 32.2(2)
C18 Lu2 C21 52.4(2)
C1 Lu2 C19 97.4(3)
C3 Lu2 C19 141.8(3)
C17 Lu2 C19 53.2(3)
C18 Lu2 C19 31.4(3)
C21 Lu2 C19 51.6(3)
C1 Lu2 C20 78.9(3)
C3 Lu2 C20 117.9(3)
C17 Lu2 C20 53.0(2)
C18 Lu2 C20 52.3(3)
C21 Lu2 C20 30.8(2)
C19 Lu2 C20 31.5(3)
C1 Lu2 Lu1 45.3(2)
C3 Lu2 Lu1 91.5(2)
C17 Lu2 Lu1 172.13(17)
C18 Lu2 Lu1 146.01(18)
C21 Lu2 Lu1 140.49(16)
C19 Lu2 Lu1 121.62(18)
C20 Lu2 Lu1 119.29(17)
C1 Lu2 Lu3 101.5(2)
C3 Lu2 Lu3 98.4(2)
C17 Lu2 Lu3 129.49(17)
C18 Lu2 Lu3 108.06(18)
C21 Lu2 Lu3 160.14(16)
C19 Lu2 Lu3 114.9(2)
C20 Lu2 Lu3 143.7(2)
Lu1 Lu2 Lu3 57.037(13)
C1 Lu2 Lu4 86.6(2)
C3 Lu2 Lu4 44.6(2)
C17 Lu2 Lu4 129.36(17)
C18 Lu2 Lu4 145.25(19)
C21 Lu2 Lu4 135.68(17)
C19 Lu2 Lu4 171.6(2)
C20 Lu2 Lu4 156.80(19)
Lu1 Lu2 Lu4 56.793(14)
Lu3 Lu2 Lu4 56.902(13)
C1 Lu2 H1 76(2)
C3 Lu2 H1 75(2)
C17 Lu2 H1 155(2)
C18 Lu2 H1 144(2)
C21 Lu2 H1 163(2)
C19 Lu2 H1 143(2)
C20 Lu2 H1 152(2)
Lu1 Lu2 H1 33(2)
Lu3 Lu2 H1 36(2)
Lu4 Lu2 H1 31(2)
C1 Lu2 H3 126(2)
C3 Lu2 H3 115(2)
C17 Lu2 H3 98(2)
C18 Lu2 H3 74(2)
C21 Lu2 H3 126(2)
C19 Lu2 H3 87(2)
C20 Lu2 H3 118(2)
Lu1 Lu2 H3 87(2)
Lu3 Lu2 H3 34(2)
Lu4 Lu2 H3 85(2)
H1 Lu2 H3 70(3)
C1 Lu2 H5C 24.0(3)
C3 Lu2 H5C 83(2)
C17 Lu2 H5C 105.9(11)
C18 Lu2 H5C 117.9(19)
C21 Lu2 H5C 73.9(12)
C19 Lu2 H5C 93(2)
C20 Lu2 H5C 66(2)
Lu1 Lu2 H5C 67.3(9)
Lu3 Lu2 H5C 124.4(9)
Lu4 Lu2 H5C 94(2)
H1 Lu2 H5C 94(3)
H3 Lu2 H5C 150(2)
C4 Lu3 C2 144.8(3)
C4 Lu3 C33 128.1(3)
C2 Lu3 C33 83.8(3)
C4 Lu3 C29 96.4(2)
C2 Lu3 C29 112.9(3)
C33 Lu3 C29 31.9(2)
C4 Lu3 C30 81.4(3)
C2 Lu3 C30 133.7(3)
C33 Lu3 C30 52.1(2)
C29 Lu3 C30 32.2(2)
C4 Lu3 C32 130.8(3)
C2 Lu3 C32 83.9(3)
C33 Lu3 C32 31.2(2)
C29 Lu3 C32 52.5(2)
C30 Lu3 C32 51.6(2)
C4 Lu3 C31 101.0(3)
C2 Lu3 C31 112.2(3)
C33 Lu3 C31 51.4(2)
C29 Lu3 C31 52.5(2)
C30 Lu3 C31 31.2(2)
C32 Lu3 C31 30.8(2)
C4 Lu3 Lu1 106.2(2)
C2 Lu3 Lu1 47.3(2)
C33 Lu3 Lu1 125.33(16)
C29 Lu3 Lu1 157.21(15)
C30 Lu3 Lu1 148.72(16)
C32 Lu3 Lu1 108.16(16)
C31 Lu3 Lu1 118.75(16)
C4 Lu3 Lu4 46.57(19)
C2 Lu3 Lu4 104.9(2)
C33 Lu3 Lu4 168.07(17)
C29 Lu3 Lu4 141.92(15)
C30 Lu3 Lu4 117.15(16)
C32 Lu3 Lu4 140.01(17)
C31 Lu3 Lu4 116.90(16)
Lu1 Lu3 Lu4 60.063(15)
C4 Lu3 Lu2 78.3(2)
C2 Lu3 Lu2 68.5(2)
C33 Lu3 Lu2 129.25(17)
C29 Lu3 Lu2 127.74(16)
C30 Lu3 Lu2 148.49(16)
C32 Lu3 Lu2 150.04(17)
C31 Lu3 Lu2 179.18(17)
Lu1 Lu3 Lu2 61.409(9)
Lu4 Lu3 Lu2 62.410(9)
C4 Lu3 H1 74(2)
C2 Lu3 H1 71(2)
C33 Lu3 H1 154(2)
C29 Lu3 H1 159(2)
C30 Lu3 H1 154(2)
C32 Lu3 H1 147(2)
C31 Lu3 H1 147(2)
Lu1 Lu3 H1 38(2)
Lu4 Lu3 H1 37(2)
Lu2 Lu3 H1 33(2)
C4 Lu3 H2 84(2)
C2 Lu3 H2 85(2)
C33 Lu3 H2 130(2)
C29 Lu3 H2 141(2)
C30 Lu3 H2 111(2)
C32 Lu3 H2 99(2)
C31 Lu3 H2 89(2)
Lu1 Lu3 H2 43(2)
Lu4 Lu3 H2 45(2)
Lu2 Lu3 H2 91(2)
H1 Lu3 H2 58(3)
C4 Lu3 H3 83(2)
C2 Lu3 H3 77(2)
C33 Lu3 H3 100(2)
C29 Lu3 H3 94(2)
C30 Lu3 H3 120(2)
C32 Lu3 H3 130(2)
C31 Lu3 H3 146(2)
Lu1 Lu3 H3 92(2)
Lu4 Lu3 H3 90(2)
Lu2 Lu3 H3 34(2)
H1 Lu3 H3 67(3)
H2 Lu3 H3 125(3)
C4 Lu3 H8A 23.5(4)
C2 Lu3 H8A 145(2)
C33 Lu3 H8A 109.8(14)
C29 Lu3 H8A 78.3(15)
C30 Lu3 H8A 74(2)
C32 Lu3 H8A 125(2)
C31 Lu3 H8A 101(2)
Lu1 Lu3 H8A 124.1(16)
Lu4 Lu3 H8A 67.8(10)
Lu2 Lu3 H8A 78(2)
H1 Lu3 H8A 87(3)
H2 Lu3 H8A 107(2)
H3 Lu3 H8A 69(3)
C4 Lu3 H6A 140(2)
C2 Lu3 H6A 23.6(3)
C33 Lu3 H6A 74(2)
C29 Lu3 H6A 97.0(17)
C30 Lu3 H6A 126(2)
C32 Lu3 H6A 87(2)
C31 Lu3 H6A 117(2)
Lu1 Lu3 H6A 67.3(11)
Lu4 Lu3 H6A 117(2)
Lu2 Lu3 H6A 63(2)
H1 Lu3 H6A 80(3)
H2 Lu3 H6A 108(2)
H3 Lu3 H6A 59(3)
H8A Lu3 H6A 127(2)
C4 Lu4 C3 92.9(3)
C4 Lu4 C41 115.0(3)
C3 Lu4 C41 86.6(3)
C4 Lu4 C45 85.0(3)
C3 Lu4 C45 99.4(3)
C41 Lu4 C45 32.0(2)
C4 Lu4 C42 133.9(3)
C3 Lu4 C42 108.7(3)
C41 Lu4 C42 32.1(2)
C45 Lu4 C42 52.2(3)
C4 Lu4 C43 111.6(3)
C3 Lu4 C43 138.2(3)
C41 Lu4 C43 52.8(2)
C45 Lu4 C43 52.4(3)
C42 Lu4 C43 30.9(3)
C4 Lu4 C44 83.1(3)
C3 Lu4 C44 131.0(3)
C41 Lu4 C44 52.9(2)
C45 Lu4 C44 31.6(3)
C42 Lu4 C44 51.9(3)
C43 Lu4 C44 31.8(3)
C4 Lu4 Lu1 106.2(2)
C3 Lu4 Lu1 94.7(2)
C41 Lu4 Lu1 138.70(18)
C45 Lu4 Lu1 161.53(19)
C42 Lu4 Lu1 111.77(17)
C43 Lu4 Lu1 109.22(18)
C44 Lu4 Lu1 133.47(19)
C4 Lu4 Lu3 47.0(2)
C3 Lu4 Lu3 101.7(2)
C41 Lu4 Lu3 159.84(18)
C45 Lu4 Lu3 127.85(18)
C42 Lu4 Lu3 149.17(18)
C43 Lu4 Lu3 119.84(18)
C44 Lu4 Lu3 109.98(18)
Lu1 Lu4 Lu3 59.631(13)
C4 Lu4 Lu2 77.3(2)
C3 Lu4 Lu2 44.32(19)
C41 Lu4 Lu2 130.84(17)
C45 Lu4 Lu2 137.40(19)
C42 Lu4 Lu2 144.94(19)
C43 Lu4 Lu2 168.83(19)
C44 Lu4 Lu2 159.1(2)
Lu1 Lu4 Lu2 60.668(10)
Lu3 Lu4 Lu2 60.688(12)
C4 Lu4 H1 77(2)
C3 Lu4 H1 74(2)
C41 Lu4 H1 158(3)
C45 Lu4 H1 160(2)
C42 Lu4 H1 147(2)
C43 Lu4 H1 143(2)
C44 Lu4 H1 149(3)
Lu1 Lu4 H1 37(2)
Lu3 Lu4 H1 40(2)
Lu2 Lu4 H1 30(2)
C4 Lu4 H2 79(2)
C3 Lu4 H2 129(2)
C41 Lu4 H2 142(2)
C45 Lu4 H2 129(2)
C42 Lu4 H2 112(2)
C43 Lu4 H2 89(2)
C44 Lu4 H2 98(2)
Lu1 Lu4 H2 43(2)
Lu3 Lu4 H2 40(2)
Lu2 Lu4 H2 86(2)
H1 Lu4 H2 56(3)
C4 Lu4 H4 141(3)
C3 Lu4 H4 93(3)
C41 Lu4 H4 104(3)
C45 Lu4 H4 132(3)
C42 Lu4 H4 79(3)
C43 Lu4 H4 88(3)
C44 Lu4 H4 120(3)
Lu1 Lu4 H4 35(3)
Lu3 Lu4 H4 94(3)
Lu2 Lu4 H4 80(3)
H1 Lu4 H4 68(3)
H2 Lu4 H4 67(3)
C4 Lu4 H8C 23.5(5)
C3 Lu4 H8C 72.5(12)
C41 Lu4 H8C 101.4(17)
C45 Lu4 H8C 78(2)
C42 Lu4 H8C 130(2)
C43 Lu4 H8C 120(2)
C44 Lu4 H8C 88(2)
Lu1 Lu4 H8C 118.4(19)
Lu3 Lu4 H8C 64.6(13)
Lu2 Lu4 H8C 71(2)
H1 Lu4 H8C 83(3)
H2 Lu4 H8C 101(2)
H4 Lu4 H8C 150(3)
C14 Si1 C16 108.8(5)
C14 Si1 C15 107.3(5)
C16 Si1 C15 106.2(5)
C14 Si1 C5 106.5(4)
C16 Si1 C5 113.6(4)
C15 Si1 C5 114.1(4)
C26 Si2 C27 106.8(5)
C26 Si2 C28 109.4(5)
C27 Si2 C28 106.7(5)
C26 Si2 C17 108.8(4)
C27 Si2 C17 112.9(4)
C28 Si2 C17 112.0(4)
C40 Si3 C39 106.7(5)
C40 Si3 C29 113.3(4)
C39 Si3 C29 113.1(4)
C40 Si3 C38 108.6(5)
C39 Si3 C38 105.9(5)
C29 Si3 C38 108.9(4)
C51 Si4 C50 109.4(5)
C51 Si4 C52 109.4(6)
C50 Si4 C52 104.5(5)
C51 Si4 C41 105.1(4)
C50 Si4 C41 115.1(4)
C52 Si4 C41 113.3(5)
Lu2 C1 Lu1 90.2(3)
Lu2 C1 H5C 71(5)
Lu1 C1 H5C 147(5)
Lu2 C1 H5B 138(5)
Lu1 C1 H5B 74(5)
H5C C1 H5B 102(7)
Lu2 C1 H5A 117(5)
Lu1 C1 H5A 101(5)
H5C C1 H5A 111(8)
H5B C1 H5A 105(7)
Lu1 C2 Lu3 84.6(3)
Lu1 C2 H6B 113(5)
Lu3 C2 H6B 108(5)
Lu1 C2 H6A 135(5)
Lu3 C2 H6A 68(5)
H6B C2 H6A 109(7)
Lu1 C2 H6C 76(5)
Lu3 C2 H6C 147(5)
H6B C2 H6C 105(7)
H6A C2 H6C 107(7)
Lu2 C3 Lu4 91.1(3)
Lu2 C3 H7A 85(5)
Lu4 C3 H7A 175(5)
Lu2 C3 H7B 104(5)
Lu4 C3 H7B 98(6)
H7A C3 H7B 86(7)
Lu2 C3 H7C 129(5)
Lu4 C3 H7C 88(5)
H7A C3 H7C 92(7)
H7B C3 H7C 127(7)
Lu4 C4 Lu3 86.5(3)
Lu4 C4 H8B 114(5)
Lu3 C4 H8B 124(5)
Lu4 C4 H8A 146(5)
Lu3 C4 H8A 77(5)
H8B C4 H8A 100(7)
Lu4 C4 H8C 79(5)
Lu3 C4 H8C 131(5)
H8B C4 H8C 105(7)
H8A C4 H8C 90(7)
C9 C5 C6 106.1(6)
C9 C5 Si1 123.6(5)
C6 C5 Si1 128.1(5)
C9 C5 Lu1 74.5(4)
C6 C5 Lu1 74.9(4)
Si1 C5 Lu1 128.7(3)
C7 C6 C5 108.7(6)
C7 C6 C10 123.8(7)
C5 C6 C10 127.4(7)
C7 C6 Lu1 75.8(4)
C5 C6 Lu1 72.9(4)
C10 C6 Lu1 120.9(5)
C6 C7 C8 108.0(6)
C6 C7 C11 126.0(7)
C8 C7 C11 125.3(7)
C6 C7 Lu1 73.0(4)
C8 C7 Lu1 73.9(4)
C11 C7 Lu1 126.4(5)
C9 C8 C7 107.1(7)
C9 C8 C12 128.1(7)
C7 C8 C12 124.6(7)
C9 C8 Lu1 72.9(4)
C7 C8 Lu1 74.4(4)
C12 C8 Lu1 122.4(5)
C8 C9 C5 110.1(6)
C8 C9 C13 124.2(7)
C5 C9 C13 125.6(7)
C8 C9 Lu1 76.0(4)
C5 C9 Lu1 73.5(4)
C13 C9 Lu1 120.4(5)
C6 C10 H15A 109.5
C6 C10 H15B 109.5
H15A C10 H15B 109.5
C6 C10 H15C 109.5
H15A C10 H15C 109.5
H15B C10 H15C 109.5
C7 C11 H16A 109.5
C7 C11 H16B 109.5
H16A C11 H16B 109.5
C7 C11 H16C 109.5
H16A C11 H16C 109.5
H16B C11 H16C 109.5
C8 C12 H17A 109.5
C8 C12 H17B 109.5
H17A C12 H17B 109.5
C8 C12 H17C 109.5
H17A C12 H17C 109.5
H17B C12 H17C 109.5
C9 C13 H18A 109.5
C9 C13 H18B 109.5
H18A C13 H18B 109.5
C9 C13 H18C 109.5
H18A C13 H18C 109.5
H18B C13 H18C 109.5
Si1 C14 H19A 109.5
Si1 C14 H19B 109.5
H19A C14 H19B 109.5
Si1 C14 H19C 109.5
H19A C14 H19C 109.5
H19B C14 H19C 109.5
Si1 C15 H20A 109.5
Si1 C15 H20B 109.5
H20A C15 H20B 109.5
Si1 C15 H20C 109.5
H20A C15 H20C 109.5
H20B C15 H20C 109.5
Si1 C16 H21A 109.5
Si1 C16 H21B 109.5
H21A C16 H21B 109.5
Si1 C16 H21C 109.5
H21A C16 H21C 109.5
H21B C16 H21C 109.5
C21 C17 C18 105.5(7)
C21 C17 Si2 130.2(6)
C18 C17 Si2 123.4(6)
C21 C17 Lu2 75.7(4)
C18 C17 Lu2 75.0(4)
Si2 C17 Lu2 122.9(4)
C19 C18 C17 107.9(7)
C19 C18 C22 125.5(8)
C17 C18 C22 126.4(8)
C19 C18 Lu2 75.1(4)
C17 C18 Lu2 72.2(4)
C22 C18 Lu2 122.9(6)
C18 C19 C20 108.9(7)
C18 C19 C23 126.0(9)
C20 C19 C23 125.0(8)
C18 C19 Lu2 73.4(4)
C20 C19 Lu2 75.4(5)
C23 C19 Lu2 119.9(6)
C21 C20 C19 107.1(7)
C21 C20 C24 126.6(9)
C19 C20 C24 125.5(9)
C21 C20 Lu2 72.9(4)
C19 C20 Lu2 73.1(5)
C24 C20 Lu2 127.3(6)
C20 C21 C17 110.5(7)
C20 C21 C25 122.9(7)
C17 C21 C25 126.5(7)
C20 C21 Lu2 76.3(5)
C17 C21 Lu2 72.1(4)
C25 C21 Lu2 121.9(5)
C18 C22 H27A 109.5
C18 C22 H27B 109.5
H27A C22 H27B 109.5
C18 C22 H27C 109.5
H27A C22 H27C 109.5
H27B C22 H27C 109.5
C19 C23 H28A 109.5
C19 C23 H28B 109.5
H28A C23 H28B 109.5
C19 C23 H28C 109.5
H28A C23 H28C 109.5
H28B C23 H28C 109.5
C20 C24 H29A 109.5
C20 C24 H29B 109.5
H29A C24 H29B 109.5
C20 C24 H29C 109.5
H29A C24 H29C 109.5
H29B C24 H29C 109.5
C21 C25 H30A 109.5
C21 C25 H30B 109.5
H30A C25 H30B 109.5
C21 C25 H30C 109.5
H30A C25 H30C 109.5
H30B C25 H30C 109.5
Si2 C26 H31A 109.5
Si2 C26 H31B 109.5
H31A C26 H31B 109.5
Si2 C26 H31C 109.5
H31A C26 H31C 109.5
H31B C26 H31C 109.5
Si2 C27 H32A 109.5
Si2 C27 H32B 109.5
H32A C27 H32B 109.5
Si2 C27 H32C 109.5
H32A C27 H32C 109.5
H32B C27 H32C 109.5
Si2 C28 H33A 109.5
Si2 C28 H33B 109.5
H33A C28 H33B 109.5
Si2 C28 H33C 109.5
H33A C28 H33C 109.5
H33B C28 H33C 109.5
C33 C29 C30 105.5(6)
C33 C29 Si3 129.7(5)
C30 C29 Si3 122.6(5)
C33 C29 Lu3 73.9(4)
C30 C29 Lu3 74.3(4)
Si3 C29 Lu3 129.4(3)
C31 C30 C29 108.1(6)
C31 C30 C34 124.8(7)
C29 C30 C34 126.5(7)
C31 C30 Lu3 74.9(4)
C29 C30 Lu3 73.4(4)
C34 C30 Lu3 124.7(5)
C32 C31 C30 109.0(7)
C32 C31 C35 125.8(7)
C30 C31 C35 125.0(7)
C32 C31 Lu3 74.5(4)
C30 C31 Lu3 73.9(4)
C35 C31 Lu3 122.4(5)
C31 C32 C33 108.1(6)
C31 C32 C36 125.4(7)
C33 C32 C36 125.9(7)
C31 C32 Lu3 74.7(4)
C33 C32 Lu3 73.3(4)
C36 C32 Lu3 124.2(5)
C32 C33 C29 109.3(6)
C32 C33 C37 124.1(7)
C29 C33 C37 126.5(7)
C32 C33 Lu3 75.4(4)
C29 C33 Lu3 74.2(4)
C37 C33 Lu3 118.9(5)
C30 C34 H39A 109.5
C30 C34 H39B 109.5
H39A C34 H39B 109.5
C30 C34 H39C 109.5
H39A C34 H39C 109.5
H39B C34 H39C 109.5
C31 C35 H40A 109.5
C31 C35 H40B 109.5
H40A C35 H40B 109.5
C31 C35 H40C 109.5
H40A C35 H40C 109.5
H40B C35 H40C 109.5
C32 C36 H41A 109.5
C32 C36 H41B 109.5
H41A C36 H41B 109.5
C32 C36 H41C 109.5
H41A C36 H41C 109.5
H41B C36 H41C 109.5
C33 C37 H42A 109.5
C33 C37 H42B 109.5
H42A C37 H42B 109.5
C33 C37 H42C 109.5
H42A C37 H42C 109.5
H42B C37 H42C 109.5
Si3 C38 H43A 109.5
Si3 C38 H43B 109.5
H43A C38 H43B 109.5
Si3 C38 H43C 109.5
H43A C38 H43C 109.5
H43B C38 H43C 109.5
Si3 C39 H44A 109.5
Si3 C39 H44B 109.5
H44A C39 H44B 109.5
Si3 C39 H44C 109.5
H44A C39 H44C 109.5
H44B C39 H44C 109.5
Si3 C40 H45A 109.5
Si3 C40 H45B 109.5
H45A C40 H45B 109.5
Si3 C40 H45C 109.5
H45A C40 H45C 109.5
H45B C40 H45C 109.5
C45 C41 C42 106.0(7)
C45 C41 Si4 126.9(6)
C42 C41 Si4 123.9(6)
C45 C41 Lu4 74.3(4)
C42 C41 Lu4 74.6(4)
Si4 C41 Lu4 132.2(4)
C43 C42 C41 109.6(7)
C43 C42 C46 123.9(8)
C41 C42 C46 126.2(7)
C43 C42 Lu4 74.8(5)
C41 C42 Lu4 73.2(4)
C46 C42 Lu4 123.3(5)
C42 C43 C44 108.1(7)
C42 C43 C47 127.5(8)
C44 C43 C47 124.2(8)
C42 C43 Lu4 74.3(4)
C44 C43 Lu4 74.5(4)
C47 C43 Lu4 120.4(5)
C45 C44 C43 107.2(7)
C45 C44 C48 126.9(8)
C43 C44 C48 125.6(8)
C45 C44 Lu4 73.1(4)
C43 C44 Lu4 73.7(4)
C48 C44 Lu4 124.1(6)
C44 C45 C41 109.0(7)
C44 C45 C49 124.7(8)
C41 C45 C49 126.0(8)
C44 C45 Lu4 75.3(4)
C41 C45 Lu4 73.7(4)
C49 C45 Lu4 122.5(6)
C42 C46 H51A 109.5
C42 C46 H51B 109.5
H51A C46 H51B 109.5
C42 C46 H51C 109.5
H51A C46 H51C 109.5
H51B C46 H51C 109.5
C43 C47 H52A 109.5
C43 C47 H52B 109.5
H52A C47 H52B 109.5
C43 C47 H52C 109.5
H52A C47 H52C 109.5
H52B C47 H52C 109.5
C44 C48 H53A 109.5
C44 C48 H53B 109.5
H53A C48 H53B 109.5
C44 C48 H53C 109.5
H53A C48 H53C 109.5
H53B C48 H53C 109.5
C45 C49 H54A 109.5
C45 C49 H54B 109.5
H54A C49 H54B 109.5
C45 C49 H54C 109.5
H54A C49 H54C 109.5
H54B C49 H54C 109.5
Si4 C50 H55A 109.5
Si4 C50 H55B 109.5
H55A C50 H55B 109.5
Si4 C50 H55C 109.5
H55A C50 H55C 109.5
H55B C50 H55C 109.5
Si4 C51 H56A 109.5
Si4 C51 H56B 109.5
H56A C51 H56B 109.5
Si4 C51 H56C 109.5
H56A C51 H56C 109.5
H56B C51 H56C 109.5
Si4 C52 H57A 109.5
Si4 C52 H57B 109.5
H57A C52 H57B 109.5
Si4 C52 H57C 109.5
H57A C52 H57C 109.5
H57B C52 H57C 109.5

loop_
_geom_bond_atom_site_label_1
_geom_bond_atom_site_label_2
_geom_bond_distance
Lu1 C2 2.470(9)
Lu1 C1 2.490(9)
Lu1 C5 2.567(7)
Lu1 C9 2.581(7)
Lu1 C6 2.594(7)
Lu1 C8 2.621(7)
Lu1 C7 2.628(7)
Lu1 Lu3 3.3458(6)
Lu1 Lu4 3.3605(7)
Lu1 Lu2 3.5015(6)
Lu1 H1 2.12(9)
Lu1 H2 2.29(9)
Lu1 H4 2.09(9)
Lu1 H5B 2.41(9)
Lu1 H6C 2.44(9)
Lu2 C1 2.452(9)
Lu2 C3 2.491(8)
Lu2 C17 2.551(7)
Lu2 C18 2.588(7)
Lu2 C21 2.598(7)
Lu2 C19 2.610(8)
Lu2 C20 2.640(8)
Lu2 Lu3 3.5063(7)
Lu2 Lu4 3.5639(6)
Lu2 H1 2.03(9)
Lu2 H3 2.12(9)
Lu2 H5C 2.32(9)
Lu3 C4 2.467(9)
Lu3 C2 2.499(9)
Lu3 C33 2.602(7)
Lu3 C29 2.607(7)
Lu3 C30 2.618(7)
Lu3 C32 2.629(7)
Lu3 C31 2.631(7)
Lu3 Lu4 3.3687(6)
Lu3 H1 2.22(9)
Lu3 H2 2.16(9)
Lu3 H3 2.10(9)
Lu3 H8A 2.44(9)
Lu3 H6A 2.33(9)
Lu4 C4 2.451(8)
Lu4 C3 2.503(9)
Lu4 C41 2.583(7)
Lu4 C45 2.591(7)
Lu4 C42 2.602(7)
Lu4 C43 2.608(8)
Lu4 C44 2.619(8)
Lu4 H1 2.09(9)
Lu4 H2 2.39(9)
Lu4 H4 1.95(9)
Lu4 H8C 2.47(9)
Si1 C14 1.858(10)
Si1 C16 1.866(9)
Si1 C15 1.866(10)
Si1 C5 1.879(7)
Si2 C26 1.851(9)
Si2 C27 1.852(10)
Si2 C28 1.870(10)
Si2 C17 1.875(8)
Si3 C40 1.849(9)
Si3 C39 1.859(8)
Si3 C29 1.859(7)
Si3 C38 1.868(10)
Si4 C51 1.864(10)
Si4 C50 1.866(10)
Si4 C52 1.873(11)
Si4 C41 1.881(8)
C1 H5C 1.001(10)
C1 H5B 1.001(10)
C1 H5A 1.001(10)
C2 H6B 1.002(10)
C2 H6A 1.001(10)
C2 H6C 1.001(10)
C3 H7A 0.999(10)
C3 H7B 1.001(10)
C3 H7C 1.000(10)
C4 H8B 1.001(10)
C4 H8A 1.001(10)
C4 H8C 1.002(10)
C5 C9 1.420(10)
C5 C6 1.432(10)
C6 C7 1.405(10)
C6 C10 1.505(10)
C7 C8 1.435(10)
C7 C11 1.496(10)
C8 C9 1.397(10)
C8 C12 1.504(10)
C9 C13 1.520(10)
C10 H15A 0.9800
C10 H15B 0.9800
C10 H15C 0.9800
C11 H16A 0.9800
C11 H16B 0.9800
C11 H16C 0.9800
C12 H17A 0.9800
C12 H17B 0.9800
C12 H17C 0.9800
C13 H18A 0.9800
C13 H18B 0.9800
C13 H18C 0.9800
C14 H19A 0.9800
C14 H19B 0.9800
C14 H19C 0.9800
C15 H20A 0.9800
C15 H20B 0.9800
C15 H20C 0.9800
C16 H21A 0.9800
C16 H21B 0.9800
C16 H21C 0.9800
C17 C21 1.428(10)
C17 C18 1.450(11)
C18 C19 1.408(12)
C18 C22 1.486(11)
C19 C20 1.425(12)
C19 C23 1.514(12)
C20 C21 1.391(11)
C20 C24 1.494(12)
C21 C25 1.528(11)
C22 H27A 0.9800
C22 H27B 0.9800
C22 H27C 0.9800
C23 H28A 0.9800
C23 H28B 0.9800
C23 H28C 0.9800
C24 H29A 0.9800
C24 H29B 0.9800
C24 H29C 0.9800
C25 H30A 0.9800
C25 H30B 0.9800
C25 H30C 0.9800
C26 H31A 0.9800
C26 H31B 0.9800
C26 H31C 0.9800
C27 H32A 0.9800
C27 H32B 0.9800
C27 H32C 0.9800
C28 H33A 0.9800
C28 H33B 0.9800
C28 H33C 0.9800
C29 C33 1.430(10)
C29 C30 1.450(10)
C30 C31 1.411(10)
C30 C34 1.506(10)
C31 C32 1.396(10)
C31 C35 1.524(11)
C32 C33 1.408(11)
C32 C36 1.509(10)
C33 C37 1.520(11)
C34 H39A 0.9800
C34 H39B 0.9800
C34 H39C 0.9800
C35 H40A 0.9800
C35 H40B 0.9800
C35 H40C 0.9800
C36 H41A 0.9800
C36 H41B 0.9800
C36 H41C 0.9800
C37 H42A 0.9800
C37 H42B 0.9800
C37 H42C 0.9800
C38 H43A 0.9800
C38 H43B 0.9800
C38 H43C 0.9800
C39 H44A 0.9800
C39 H44B 0.9800
C39 H44C 0.9800
C40 H45A 0.9800
C40 H45B 0.9800
C40 H45C 0.9800
C41 C45 1.426(11)
C41 C42 1.436(11)
C42 C43 1.387(12)
C42 C46 1.507(11)
C43 C44 1.433(12)
C43 C47 1.503(11)
C44 C45 1.419(12)
C44 C48 1.500(11)
C45 C49 1.516(12)
C46 H51A 0.9800
C46 H51B 0.9800
C46 H51C 0.9800
C47 H52A 0.9800
C47 H52B 0.9800
C47 H52C 0.9800
C48 H53A 0.9800
C48 H53B 0.9800
C48 H53C 0.9800
C49 H54A 0.9800
C49 H54B 0.9800
C49 H54C 0.9800
C50 H55A 0.9800
C50 H55B 0.9800
C50 H55C 0.9800
C51 H56A 0.9800
C51 H56B 0.9800
C51 H56C 0.9800
C52 H57A 0.9800
C52 H57B 0.9800
C52 H57C 0.9800
